data_7101688
loop_
_publ_author_name
'Armstrong, David R'
'Clegg, William'
'Dale, Sophie H'
'Graham, David V'
'Hevia, Eva'
'Hogg, Lorna M'
'Honeyman, Gordon W'
'Kennedy, Alan R'
'Mulvey, Robert E'

_publ_section_title
;
 Dizincation and dimagnesiation of benzene using alkali-metal-mediated
 metallation.
;
_journal_issue 6
_journal_name_full 'Chemical communications (Cambridge, England)'
_journal_page_first 598
_journal_page_last 600
_journal_paper_doi 10.1039/b613655a
_journal_year 2007
_chemical_formula_moiety 'C44 H90 N6 Na2 Zn2'
_chemical_formula_sum 'C44 H90 N6 Na2 Zn2'
_chemical_formula_weight 879.94
_chemical_name_systematic
;
?
;
_space_group_IT_number 14
_symmetry_cell_setting monoclinic
_symmetry_space_group_name_Hall '-P 2yn'
_symmetry_space_group_name_H-M 'P 1 21/n 1'
_atom_sites_solution_hydrogens geom
_atom_sites_solution_primary direct
_audit_creation_method SHELXL-97
_cell_angle_alpha 90.00
_cell_angle_beta 90.72(3)
_cell_angle_gamma 90.00
_cell_formula_units_Z 2
_cell_length_a 8.3869(17)
_cell_length_b 21.158(4)
_cell_length_c 14.333(3)
_cell_measurement_reflns_used 556
_cell_measurement_temperature 150(2)
_cell_measurement_theta_max 27.50
_cell_measurement_theta_min 2.50
_cell_volume 2543.2(9)
_computing_cell_refinement DIRAX
_computing_data_collection 'Nonius COLLECT'
_computing_data_reduction EvalCCD
_computing_molecular_graphics 'Bruker SHELXTL'
_computing_publication_material 'Bruker SHELXTL and local programs'
_computing_structure_refinement 'Bruker SHELXTL'
_computing_structure_solution 'Bruker SHELXTL'
_diffrn_ambient_temperature 150(2)
_diffrn_measured_fraction_theta_full 0.988
_diffrn_measured_fraction_theta_max 0.988
_diffrn_measurement_device_type 'Nonius KappaCCD diffractometer'
_diffrn_measurement_method '\f and \w scans'
_diffrn_radiation_monochromator graphite
_diffrn_radiation_source 'sealed tube'
_diffrn_radiation_type MoK\a
_diffrn_radiation_wavelength 0.71073
_diffrn_reflns_av_R_equivalents 0.0568
_diffrn_reflns_av_sigmaI/netI 0.0622
_diffrn_reflns_limit_h_max 10
_diffrn_reflns_limit_h_min -10
_diffrn_reflns_limit_k_max 27
_diffrn_reflns_limit_k_min -27
_diffrn_reflns_limit_l_max 18
_diffrn_reflns_limit_l_min -18
_diffrn_reflns_number 24259
_diffrn_reflns_theta_full 27.50
_diffrn_reflns_theta_max 27.50
_diffrn_reflns_theta_min 4.98
_diffrn_standards_number 0
_exptl_absorpt_coefficient_mu 0.993
_exptl_absorpt_correction_T_max 0.890
_exptl_absorpt_correction_T_min 0.695
_exptl_absorpt_correction_type numerical
_exptl_absorpt_process_details 'Bruker SHELXTL'
_exptl_crystal_colour colourless
_exptl_crystal_density_diffrn 1.149
_exptl_crystal_density_method 'not measured'
_exptl_crystal_description block
_exptl_crystal_F_000 956
_exptl_crystal_size_max 0.49
_exptl_crystal_size_mid 0.19
_exptl_crystal_size_min 0.14
_refine_diff_density_max 0.324
_refine_diff_density_min -0.302
_refine_diff_density_rms 0.060
_refine_ls_extinction_method none
_refine_ls_goodness_of_fit_ref 1.021
_refine_ls_hydrogen_treatment constr
_refine_ls_matrix_type full
_refine_ls_number_parameters 255
_refine_ls_number_reflns 5770
_refine_ls_number_restraints 0
_refine_ls_restrained_S_all 1.021
_refine_ls_R_factor_all 0.0738
_refine_ls_R_factor_gt 0.0367
_refine_ls_shift/su_max 0.003
_refine_ls_shift/su_mean 0.000
_refine_ls_structure_factor_coef Fsqd
_refine_ls_weighting_details 'calc w=1/[\s^2^(Fo^2^)+(0.0223P)^2^+0.7922P] where P=(Fo^2^+2Fc^2^)/3'
_refine_ls_weighting_scheme calc
_refine_ls_wR_factor_gt 0.0628
_refine_ls_wR_factor_ref 0.0719
_reflns_number_gt 4019
_reflns_number_total 5770
_reflns_threshold_expression I>2\s(I)
_cod_data_source_file b613655a.txt
_cod_data_source_block rem331_compound_1
_cod_original_sg_symbol_H-M 'P 21/n'
_cod_database_code 7101688

loop_
_symmetry_equiv_pos_as_xyz
'x, y, z'
'-x+1/2, y+1/2, -z+1/2'
'-x, -y, -z'
'x-1/2, -y-1/2, z-1/2'

loop_
_atom_site_label
_atom_site_type_symbol
_atom_site_fract_x
_atom_site_fract_y
_atom_site_fract_z
_atom_site_U_iso_or_equiv
_atom_site_adp_type
_atom_site_occupancy
_atom_site_symmetry_multiplicity
_atom_site_calc_flag
_atom_site_refinement_flags
Zn1 Zn 0.14358(3) 0.505124(10) 0.733015(14) 0.01816(7) Uani 1 1 d .
Na1 Na 0.20768(9) 0.38459(3) 0.61523(5) 0.02235(18) Uani 1 1 d .
C1 C 0.0622(2) 0.49957(9) 0.59663(12) 0.0190(4) Uani 1 1 d .
C2 C 0.1602(2) 0.49780(9) 0.51745(12) 0.0201(4) Uani 1 1 d .
H2 H 0.2725 0.4964 0.5268 0.024 Uiso 1 1 calc R
C3 C -0.1007(2) 0.50206(9) 0.57409(12) 0.0203(4) Uani 1 1 d .
H3 H -0.1746 0.5037 0.6237 0.024 Uiso 1 1 calc R
C4 C 0.0877(2) 0.58379(9) 0.80924(13) 0.0249(5) Uani 1 1 d .
C5 C -0.0943(3) 0.58923(12) 0.81197(16) 0.0438(6) Uani 1 1 d .
H5A H -0.1380 0.5532 0.8463 0.066 Uiso 1 1 calc R
H5B H -0.1376 0.5893 0.7481 0.066 Uiso 1 1 calc R
H5C H -0.1239 0.6286 0.8433 0.066 Uiso 1 1 calc R
C6 C 0.1499(3) 0.64125(11) 0.75574(16) 0.0504(7) Uani 1 1 d .
H6A H 0.1092 0.6800 0.7842 0.076 Uiso 1 1 calc R
H6B H 0.1137 0.6389 0.6906 0.076 Uiso 1 1 calc R
H6C H 0.2668 0.6415 0.7582 0.076 Uiso 1 1 calc R
C7 C 0.1516(3) 0.58695(11) 0.90882(14) 0.0354(6) Uani 1 1 d .
H7A H 0.2685 0.5870 0.9083 0.053 Uiso 1 1 calc R
H7B H 0.1141 0.5502 0.9438 0.053 Uiso 1 1 calc R
H7C H 0.1136 0.6257 0.9386 0.053 Uiso 1 1 calc R
N1 N 0.27163(18) 0.42637(7) 0.76572(10) 0.0185(4) Uani 1 1 d .
C8 C 0.4426(2) 0.43995(10) 0.78552(14) 0.0250(5) Uani 1 1 d .
C9 C 0.4761(2) 0.45399(10) 0.88952(14) 0.0290(5) Uani 1 1 d .
H9A H 0.5928 0.4565 0.9002 0.035 Uiso 1 1 calc R
H9B H 0.4298 0.4956 0.9054 0.035 Uiso 1 1 calc R
C10 C 0.4071(3) 0.40393(10) 0.95360(15) 0.0339(5) Uani 1 1 d .
H10A H 0.4609 0.3629 0.9429 0.041 Uiso 1 1 calc R
H10B H 0.4251 0.4162 1.0196 0.041 Uiso 1 1 calc R
C11 C 0.2295(3) 0.39749(10) 0.93371(13) 0.0299(5) Uani 1 1 d .
H11A H 0.1757 0.4374 0.9509 0.036 Uiso 1 1 calc R
H11B H 0.1860 0.3634 0.9734 0.036 Uiso 1 1 calc R
C12 C 0.1911(2) 0.38244(9) 0.83095(13) 0.0227(4) Uani 1 1 d .
C13 C 0.4871(2) 0.49882(11) 0.72945(15) 0.0367(5) Uani 1 1 d .
H13A H 0.4678 0.4909 0.6629 0.055 Uiso 1 1 calc R
H13B H 0.6002 0.5086 0.7399 0.055 Uiso 1 1 calc R
H13C H 0.4219 0.5346 0.7496 0.055 Uiso 1 1 calc R
C14 C 0.5561(3) 0.38686(12) 0.75269(17) 0.0411(6) Uani 1 1 d .
H14A H 0.5435 0.3497 0.7927 0.062 Uiso 1 1 calc R
H14B H 0.6666 0.4018 0.7567 0.062 Uiso 1 1 calc R
H14C H 0.5299 0.3756 0.6880 0.062 Uiso 1 1 calc R
C15 C 0.0114(2) 0.39029(10) 0.81546(15) 0.0303(5) Uani 1 1 d .
H15A H -0.0200 0.4335 0.8319 0.045 Uiso 1 1 calc R
H15B H -0.0457 0.3602 0.8548 0.045 Uiso 1 1 calc R
H15C H -0.0153 0.3823 0.7498 0.045 Uiso 1 1 calc R
C16 C 0.2303(3) 0.31184(9) 0.81192(14) 0.0311(5) Uani 1 1 d .
H16A H 0.2116 0.3024 0.7457 0.047 Uiso 1 1 calc R
H16B H 0.1618 0.2849 0.8500 0.047 Uiso 1 1 calc R
H16C H 0.3423 0.3036 0.8280 0.047 Uiso 1 1 calc R
N2 N 0.3605(2) 0.33013(8) 0.49325(11) 0.0267(4) Uani 1 1 d .
C17 C 0.2332(3) 0.30428(11) 0.43375(15) 0.0378(6) Uani 1 1 d .
H17A H 0.2820 0.2790 0.3835 0.045 Uiso 1 1 calc R
H17B H 0.1750 0.3398 0.4039 0.045 Uiso 1 1 calc R
C18 C 0.1148(3) 0.26329(11) 0.48465(16) 0.0381(6) Uani 1 1 d .
H18A H 0.0356 0.2469 0.4389 0.046 Uiso 1 1 calc R
H18B H 0.1720 0.2266 0.5117 0.046 Uiso 1 1 calc R
N3 N 0.02927(19) 0.29618(8) 0.55993(12) 0.0269(4) Uani 1 1 d .
C19 C 0.4583(3) 0.27971(10) 0.53449(16) 0.0359(5) Uani 1 1 d .
H19A H 0.4962 0.2517 0.4850 0.054 Uiso 1 1 calc R
H19B H 0.3942 0.2554 0.5785 0.054 Uiso 1 1 calc R
H19C H 0.5498 0.2983 0.5676 0.054 Uiso 1 1 calc R
C20 C 0.4621(3) 0.37171(11) 0.43715(18) 0.0453(7) Uani 1 1 d .
H20A H 0.5448 0.3906 0.4773 0.068 Uiso 1 1 calc R
H20B H 0.3968 0.4053 0.4091 0.068 Uiso 1 1 calc R
H20C H 0.5124 0.3470 0.3877 0.068 Uiso 1 1 calc R
C21 C -0.0490(3) 0.24950(11) 0.62021(17) 0.0446(6) Uani 1 1 d .
H21A H -0.1031 0.2714 0.6711 0.067 Uiso 1 1 calc R
H21B H 0.0312 0.2206 0.6463 0.067 Uiso 1 1 calc R
H21C H -0.1273 0.2254 0.5834 0.067 Uiso 1 1 calc R
C22 C -0.0928(3) 0.33794(10) 0.52019(16) 0.0353(5) Uani 1 1 d .
H22A H -0.1679 0.3131 0.4823 0.053 Uiso 1 1 calc R
H22B H -0.0420 0.3699 0.4809 0.053 Uiso 1 1 calc R
H22C H -0.1502 0.3589 0.5707 0.053 Uiso 1 1 calc R

loop_
_atom_site_aniso_label
_atom_site_aniso_U_11
_atom_site_aniso_U_22
_atom_site_aniso_U_33
_atom_site_aniso_U_23
_atom_site_aniso_U_13
_atom_site_aniso_U_12
Zn1 0.02043(12) 0.01972(13) 0.01428(10) -0.00143(10) -0.00200(8) 0.00037(10)
Na1 0.0245(4) 0.0217(4) 0.0209(4) -0.0022(3) -0.0014(3) -0.0001(3)
C1 0.0241(10) 0.0158(10) 0.0170(8) -0.0016(8) -0.0025(7) 0.0023(9)
C2 0.0175(10) 0.0192(10) 0.0234(9) 0.0000(9) -0.0046(7) 0.0028(9)
C3 0.0232(10) 0.0201(10) 0.0176(9) -0.0005(8) 0.0024(7) 0.0026(9)
C4 0.0318(13) 0.0235(11) 0.0194(10) -0.0043(8) -0.0015(9) 0.0025(9)
C5 0.0428(16) 0.0505(16) 0.0379(14) -0.0170(12) -0.0049(11) 0.0165(12)
C6 0.089(2) 0.0245(13) 0.0378(15) -0.0054(10) 0.0117(14) -0.0053(13)
C7 0.0453(15) 0.0340(13) 0.0268(12) -0.0122(10) -0.0062(10) 0.0081(11)
N1 0.0147(9) 0.0221(9) 0.0187(8) 0.0025(7) -0.0038(6) -0.0005(7)
C8 0.0184(11) 0.0302(12) 0.0263(11) -0.0001(9) -0.0040(9) 0.0015(9)
C9 0.0261(12) 0.0314(12) 0.0292(12) -0.0018(10) -0.0127(9) -0.0014(10)
C10 0.0481(15) 0.0312(13) 0.0219(11) 0.0014(9) -0.0161(10) 0.0011(11)
C11 0.0430(14) 0.0264(12) 0.0203(11) 0.0038(9) 0.0013(10) -0.0024(10)
C12 0.0255(12) 0.0226(11) 0.0199(10) 0.0029(8) -0.0021(8) -0.0027(9)
C13 0.0226(11) 0.0517(15) 0.0356(12) 0.0093(12) -0.0030(9) -0.0144(11)
C14 0.0220(13) 0.0558(17) 0.0454(15) -0.0110(12) -0.0029(10) 0.0093(11)
C15 0.0263(12) 0.0318(13) 0.0327(12) 0.0066(10) 0.0030(9) -0.0064(10)
C16 0.0402(14) 0.0232(12) 0.0296(12) 0.0022(9) -0.0071(10) -0.0032(10)
N2 0.0278(10) 0.0223(9) 0.0301(10) 0.0025(8) 0.0064(8) 0.0020(8)
C17 0.0403(14) 0.0450(15) 0.0282(12) -0.0104(11) 0.0008(10) 0.0059(11)
C18 0.0359(14) 0.0277(13) 0.0505(15) -0.0139(11) -0.0078(11) -0.0010(10)
N3 0.0263(10) 0.0230(9) 0.0312(10) 0.0011(8) -0.0048(8) -0.0041(8)
C19 0.0335(13) 0.0323(13) 0.0421(13) 0.0004(11) 0.0043(10) 0.0074(10)
C20 0.0422(15) 0.0403(15) 0.0541(16) 0.0104(12) 0.0231(12) 0.0047(12)
C21 0.0466(15) 0.0364(14) 0.0506(16) 0.0109(12) -0.0065(12) -0.0188(12)
C22 0.0317(14) 0.0319(13) 0.0421(14) 0.0009(10) -0.0057(10) 0.0000(10)

loop_
_atom_type_symbol
_atom_type_description
_atom_type_scat_dispersion_real
_atom_type_scat_dispersion_imag
_atom_type_scat_source
C C 0.0033 0.0016 'International Tables Vol C Tables 4.2.6.8 and 6.1.1.4'
H H 0.0000 0.0000 'International Tables Vol C Tables 4.2.6.8 and 6.1.1.4'
N N 0.0061 0.0033 'International Tables Vol C Tables 4.2.6.8 and 6.1.1.4'
Na Na 0.0362 0.0249 'International Tables Vol C Tables 4.2.6.8 and 6.1.1.4'
Zn Zn 0.2839 1.4301 'International Tables Vol C Tables 4.2.6.8 and 6.1.1.4'

loop_
_geom_angle_atom_site_label_1
_geom_angle_atom_site_label_2
_geom_angle_atom_site_label_3
_geom_angle
_geom_angle_site_symmetry_3
C1 Zn1 C4 118.42(8) .
C1 Zn1 N1 109.79(7) .
C4 Zn1 N1 131.79(7) .
C1 Na1 C2 29.49(5) .
C1 Na1 N1 81.57(6) .
C1 Na1 N2 125.59(6) .
C1 Na1 N3 111.59(6) .
C2 Na1 N1 99.46(6) .
C2 Na1 N2 96.70(6) .
C2 Na1 N3 113.44(6) .
N1 Na1 N2 134.50(6) .
N1 Na1 N3 133.31(6) .
N2 Na1 N3 75.04(6) .
Zn1 C1 Na1 79.43(6) .
Zn1 C1 C2 125.05(13) .
Zn1 C1 C3 121.70(13) .
Na1 C1 C2 77.94(11) .
Na1 C1 C3 119.26(13) .
C2 C1 C3 113.08(16) .
Na1 C2 C1 72.58(11) .
Na1 C2 C3 121.21(13) 3_566
C1 C2 C3 123.39(17) 3_566
C1 C3 C2 123.53(16) 3_566
Zn1 C4 C5 108.02(14) .
Zn1 C4 C6 107.22(13) .
Zn1 C4 C7 117.15(14) .
C5 C4 C6 107.40(19) .
C5 C4 C7 108.22(17) .
C6 C4 C7 108.45(18) .
Zn1 N1 Na1 89.03(6) .
Zn1 N1 C8 113.02(12) .
Zn1 N1 C12 114.49(12) .
Na1 N1 C8 116.72(11) .
Na1 N1 C12 103.78(11) .
C8 N1 C12 116.45(15) .
N1 C8 C9 112.65(16) .
N1 C8 C13 107.34(15) .
N1 C8 C14 113.37(17) .
C9 C8 C13 107.95(17) .
C9 C8 C14 109.17(17) .
C13 C8 C14 106.00(18) .
C8 C9 C10 112.56(17) .
C9 C10 C11 109.17(17) .
C10 C11 C12 113.03(17) .
Na1 C12 N1 48.43(8) .
Na1 C12 C11 160.43(13) .
Na1 C12 C15 84.83(11) .
Na1 C12 C16 80.02(11) .
N1 C12 C11 112.46(16) .
N1 C12 C15 107.17(15) .
N1 C12 C16 113.06(16) .
C11 C12 C15 108.09(16) .
C11 C12 C16 108.97(16) .
C15 C12 C16 106.80(16) .
Na1 N2 C17 101.85(12) .
Na1 N2 C19 110.32(13) .
Na1 N2 C20 114.69(13) .
C17 N2 C19 111.31(17) .
C17 N2 C20 109.16(18) .
C19 N2 C20 109.33(17) .
N2 C17 C18 114.31(18) .
C17 C18 N3 114.19(17) .
Na1 N3 C18 106.74(12) .
Na1 N3 C21 125.55(13) .
Na1 N3 C22 94.82(12) .
C18 N3 C21 109.69(17) .
C18 N3 C22 110.12(17) .
C21 N3 C22 108.59(17) .

loop_
_geom_bond_atom_site_label_1
_geom_bond_atom_site_label_2
_geom_bond_distance
_geom_bond_site_symmetry_2
Zn1 C1 2.0657(18) .
Zn1 C4 2.0485(19) .
Zn1 N1 2.0339(16) .
Na1 C1 2.733(2) .
Na1 C2 2.801(2) .
Na1 N1 2.3859(17) .
Na1 N2 2.4668(18) .
Na1 N3 2.5173(18) .
C1 C2 1.410(3) .
C1 C3 1.401(3) .
C2 C3 1.398(2) 3_566
C4 C5 1.532(3) .
C4 C6 1.532(3) .
C4 C7 1.520(3) .
N1 C8 1.486(2) .
N1 C12 1.486(2) .
C8 C9 1.542(3) .
C8 C13 1.531(3) .
C8 C14 1.549(3) .
C9 C10 1.521(3) .
C10 C11 1.520(3) .
C11 C12 1.537(3) .
C12 C15 1.530(3) .
C12 C16 1.554(3) .
N2 C17 1.464(3) .
N2 C19 1.465(3) .
N2 C20 1.471(3) .
C17 C18 1.513(3) .
C18 N3 1.477(3) .
N3 C21 1.472(3) .
N3 C22 1.462(3) .
